data_7044212
loop_
_publ_author_name
'Tseng, Tien-Wen'
'Lee, Li-Wei'
'Luo, Tzuoo-Tsair'
'Chien, Po-Hsiu'
'Wang, Chih-Min'
'Liu, Yen-Hsiang'
'Lee, Sheng-Long'
'Kuang-Lieh, Lu'

_publ_section_title
;
 Gate-Opening upon CO2 Adsorption on a Metal-Organic Framework That Mimics
 a Natural Stimuli-Response System
;
_journal_name_full 'Dalton Trans.'
_journal_paper_doi 10.1039/C7DT03119J
_journal_year 2017
_chemical_formula_moiety 'C112 H148 N20 O36 Zn4'
_chemical_formula_sum 'C112 H148 N20 O36 Zn4'
_chemical_formula_weight 2611.98
_chemical_name_systematic 'cpd 1'
_space_group_crystal_system monoclinic
_space_group_IT_number 4
_space_group_name_Hall 'P 2yb'
_space_group_name_H-M_alt 'P 1 21 1'
_symmetry_space_group_name_Hall 'P 2yb'
_symmetry_space_group_name_H-M 'P 1 21 1'
_atom_sites_solution_hydrogens mixed
_audit_creation_method SHELXL-2014/7
_audit_update_record
;
2017-09-09 deposited with the CCDC.
2017-09-13 downloaded from the CCDC.
;
_cell_angle_alpha 90
_cell_angle_beta 97.773(3)
_cell_angle_gamma 90
_cell_formula_units_Z 1
_cell_length_a 7.9112(16)
_cell_length_b 22.934(5)
_cell_length_c 17.831(4)
_cell_measurement_reflns_used 5324
_cell_measurement_temperature 200(2)
_cell_measurement_theta_max 24.5
_cell_measurement_theta_min 2.5
_cell_volume 3205.4(12)
_computing_cell_refinement 'Bruker SAINT'
_computing_data_collection 'Bruker APEX2'
_computing_data_reduction 'Bruker SAINT'
_computing_molecular_graphics 'Bruker SHELXTL'
_computing_publication_material 'Bruker SHELXTL'
_computing_structure_refinement 'SHELXL-2014/7 (Sheldrick, 2014)'
_computing_structure_solution 'SHELXS-97 (Sheldrick 2008)'
_diffrn_ambient_temperature 200(2)
_diffrn_measured_fraction_theta_full 0.994
_diffrn_measured_fraction_theta_max 0.994
_diffrn_measurement_device_type 'Bruker APEX2'
_diffrn_radiation_type MoK\a
_diffrn_radiation_wavelength 0.71073
_diffrn_reflns_av_R_equivalents 0.0443
_diffrn_reflns_av_unetI/netI 0.1007
_diffrn_reflns_Laue_measured_fraction_full 0.994
_diffrn_reflns_Laue_measured_fraction_max 0.994
_diffrn_reflns_limit_h_max 9
_diffrn_reflns_limit_h_min -9
_diffrn_reflns_limit_k_max 27
_diffrn_reflns_limit_k_min -26
_diffrn_reflns_limit_l_max 20
_diffrn_reflns_limit_l_min -21
_diffrn_reflns_number 17365
_diffrn_reflns_point_group_measured_fraction_full 0.965
_diffrn_reflns_point_group_measured_fraction_max 0.965
_diffrn_reflns_theta_full 25.005
_diffrn_reflns_theta_max 25.005
_diffrn_reflns_theta_min 1.153
_diffrn_source 'fine-focus sealed tube'
_exptl_absorpt_coefficient_mu 0.823
_exptl_absorpt_correction_T_max 0.9446
_exptl_absorpt_correction_T_min 0.7450
_exptl_absorpt_correction_type multi-scan
_exptl_absorpt_process_details SADABS
_exptl_crystal_colour colourless
_exptl_crystal_density_diffrn 1.353
_exptl_crystal_description prism
_exptl_crystal_F_000 1368
_exptl_crystal_preparation 'CO2 capture'
_exptl_crystal_size_max 0.380
_exptl_crystal_size_mid 0.240
_exptl_crystal_size_min 0.070
_refine_diff_density_max 0.810
_refine_diff_density_min -0.669
_refine_diff_density_rms 0.159
_refine_ls_abs_structure_details
;
 Flack x determined using 2634 quotients [(I+)-(I-)]/[(I+)+(I-)]
 (Parsons, Flack and Wagner, Acta Cryst. B69 (2013) 249-259).
;
_refine_ls_abs_structure_Flack 0.046(16)
_refine_ls_extinction_method none
_refine_ls_goodness_of_fit_ref 1.052
_refine_ls_hydrogen_treatment mixed
_refine_ls_matrix_type full
_refine_ls_number_parameters 859
_refine_ls_number_reflns 10912
_refine_ls_number_restraints 45
_refine_ls_restrained_S_all 1.050
_refine_ls_R_factor_all 0.1052
_refine_ls_R_factor_gt 0.0643
_refine_ls_shift/su_max 0.000
_refine_ls_shift/su_mean 0.000
_refine_ls_structure_factor_coef Fsqd
_refine_ls_weighting_details 'w=1/[\s^2^(Fo^2^)+(0.0969P)^2^] where P=(Fo^2^+2Fc^2^)/3'
_refine_ls_weighting_scheme calc
_refine_ls_wR_factor_gt 0.1586
_refine_ls_wR_factor_ref 0.1900
_reflns_Friedel_coverage 0.888
_reflns_Friedel_fraction_full 0.933
_reflns_Friedel_fraction_max 0.933
_reflns_number_gt 7415
_reflns_number_total 10912
_reflns_threshold_expression 'I > 2\s(I)'
_cod_data_source_file c7dt03119j2.cif
_cod_data_source_block shelx
_cod_original_cell_volume 3205.5(11)
_cod_database_code 7044212
_shelx_shelxl_version_number 2014/7
_shelx_space_group_comment
;
The symmetry employed for this shelxl refinement is uniquely defined
by the following loop, which should always be used as a source of
symmetry information in preference to the above space-group names.
They are only intended as comments.
;
_shelx_estimated_absorpt_t_min 0.745
_shelx_estimated_absorpt_t_max 0.945

loop_
_space_group_symop_operation_xyz
'x, y, z'
'-x, y+1/2, -z'

loop_
_atom_site_label
_atom_site_type_symbol
_atom_site_fract_x
_atom_site_fract_y
_atom_site_fract_z
_atom_site_U_iso_or_equiv
_atom_site_adp_type
_atom_site_occupancy
_atom_site_site_symmetry_order
_atom_site_calc_flag
_atom_site_refinement_flags_posn
_atom_site_refinement_flags_adp
_atom_site_refinement_flags_occupancy
Zn1 Zn 1.44649(18) 0.7762(8) 0.91596(7) 0.0275(4) Uani 1 1 d . . .
Zn2 Zn 0.94126(18) 0.7263(8) 0.41371(7) 0.0283(4) Uani 1 1 d . . .
C1 C 1.2595(18) 0.6779(10) 0.9730(7) 0.031(3) Uani 1 1 d . . .
H1 H 1.3656 0.6727 1.0042 0.038 Uiso 1 1 calc R U .
C2 C 1.1306(16) 0.6393(11) 0.9800(7) 0.033(3) Uani 1 1 d . . .
H2 H 1.1482 0.6085 1.0158 0.039 Uiso 1 1 calc R U .
C3 C 0.9717(17) 0.6452(10) 0.9342(6) 0.024(3) Uani 1 1 d . . .
C4 C 0.9533(17) 0.6928(10) 0.8838(7) 0.027(3) Uani 1 1 d . . .
H4 H 0.8486 0.6999 0.8523 0.033 Uiso 1 1 calc R U .
C5 C 1.0922(16) 0.7289(11) 0.8817(7) 0.030(3) Uani 1 1 d . . .
H5 H 1.0798 0.7607 0.8472 0.036 Uiso 1 1 calc R U .
C6 C 0.8342(16) 0.6051(10) 0.9402(7) 0.024(3) Uani 1 1 d . . .
C7 C 0.5827(15) 0.5614(10) 0.9148(7) 0.024(3) Uani 1 1 d . . .
C8 C 0.4025(17) 0.5517(10) 0.8825(7) 0.027(3) Uani 1 1 d . . .
C9 C 0.3368(17) 0.5789(10) 0.8194(7) 0.035(4) Uani 1 1 d . . .
H9 H 0.4023 0.6051 0.7938 0.042 Uiso 1 1 calc R U .
C10 C 0.164(2) 0.5667(11) 0.7924(8) 0.051(5) Uani 1 1 d . . .
H10 H 0.1179 0.5867 0.7476 0.061 Uiso 1 1 calc R U .
C11 C 0.1338(19) 0.5052(11) 0.8827(8) 0.039(4) Uani 1 1 d . . .
H11 H 0.0653 0.4781 0.9053 0.047 Uiso 1 1 calc R U .
C12 C 0.2991(19) 0.5133(10) 0.9166(8) 0.038(4) Uani 1 1 d . . .
H12 H 0.3416 0.4934 0.9620 0.045 Uiso 1 1 calc R U .
C13 C 0.6931(18) 0.5268(10) 0.9657(7) 0.031(3) Uani 1 1 d . . .
C14 C 0.6683(17) 0.4678(10) 0.9944(7) 0.030(3) Uani 1 1 d . . .
C15 C 0.6369(18) 0.4241(10) 0.9449(7) 0.030(3) Uani 1 1 d . . .
H15 H 0.6294 0.4303 0.8919 0.036 Uiso 1 1 calc R U .
C16 C 0.6152(18) 0.3676(10) 0.9760(7) 0.030(3) Uani 1 1 d . . .
H16 H 0.5903 0.3359 0.9420 0.036 Uiso 1 1 calc R U .
C17 C 0.666(2) 0.3997(12) 1.0937(8) 0.057(5) Uani 1 1 d . . .
H17 H 0.6780 0.3916 1.1464 0.068 Uiso 1 1 calc R U .
C18 C 0.691(2) 0.4577(11) 1.0711(8) 0.052(5) Uani 1 1 d . . .
H18 H 0.7222 0.4880 1.1067 0.062 Uiso 1 1 calc R U .
C19 C 1.5119(17) 0.7501(11) 0.7746(7) 0.031(4) Uani 1 1 d . . .
C20 C 1.5368(18) 0.7589(11) 0.6935(7) 0.037(4) Uani 1 1 d . . .
C21 C 1.7132(16) 0.7430(12) 0.6830(7) 0.071(5) Uani 1 1 d . . .
H21A H 1.7287 0.7489 0.6299 0.106 Uiso 1 1 calc R U .
H21B H 1.7938 0.7677 0.7153 0.106 Uiso 1 1 calc R U .
H21C H 1.7339 0.7020 0.6967 0.106 Uiso 1 1 calc R U .
C22 C 1.496(2) 0.8220(10) 0.6640(7) 0.062(4) Uani 1 1 d . . .
H22A H 1.5990 0.8398 0.6478 0.074 Uiso 1 1 calc R U .
H22B H 1.4600 0.8463 0.7050 0.074 Uiso 1 1 calc R U .
C23 C 1.3496(19) 0.8194(10) 0.5957(7) 0.053(4) Uani 1 1 d . . .
H23A H 1.2365 0.8253 0.6125 0.064 Uiso 1 1 calc R U .
H23B H 1.3662 0.8490 0.5570 0.064 Uiso 1 1 calc R U .
C24 C 1.3675(16) 0.7586(10) 0.5661(6) 0.032(3) Uani 1 1 d . . .
H24 H 1.4765 0.7573 0.5435 0.038 Uiso 1 1 calc R U .
C25 C 1.3942(14) 0.7211(10) 0.6392(6) 0.033(3) Uani 1 1 d . . .
C26 C 1.2270(16) 0.7160(12) 0.6740(7) 0.050(5) Uani 1 1 d . . .
H26A H 1.1845 0.7551 0.6834 0.074 Uiso 1 1 calc R U .
H26B H 1.1418 0.6951 0.6389 0.074 Uiso 1 1 calc R U .
H26C H 1.2483 0.6945 0.7218 0.074 Uiso 1 1 calc R U .
C27 C 1.457(2) 0.6596(10) 0.6253(8) 0.060(4) Uani 1 1 d . . .
H27A H 1.5632 0.6618 0.6031 0.090 Uiso 1 1 calc R U .
H27B H 1.4767 0.6385 0.6734 0.090 Uiso 1 1 calc R U .
H27C H 1.3703 0.6391 0.5905 0.090 Uiso 1 1 calc R U .
C28 C 1.226(2) 0.7375(11) 0.5055(8) 0.043(4) Uani 1 1 d . . .
C29 C 0.9983(17) 0.7514(11) 0.2774(8) 0.029(4) Uani 1 1 d . . .
C30 C 1.0180(16) 0.7508(10) 0.1924(7) 0.031(3) Uani 1 1 d . . .
C31 C 1.1553(18) 0.7040(11) 0.1838(7) 0.065(5) Uani 1 1 d . . .
H31A H 1.2601 0.7134 0.2175 0.097 Uiso 1 1 calc R U .
H31B H 1.1134 0.6657 0.1971 0.097 Uiso 1 1 calc R U .
H31C H 1.1791 0.7034 0.1312 0.097 Uiso 1 1 calc R U .
C32 C 1.0832(16) 0.8099(11) 0.1658(7) 0.066(5) Uani 1 1 d . . .
H32A H 1.0484 0.8419 0.1977 0.079 Uiso 1 1 calc R U .
H32B H 1.2092 0.8096 0.1701 0.079 Uiso 1 1 calc R U .
C33 C 1.008(2) 0.8186(12) 0.0857(8) 0.091(7) Uani 1 1 d . . .
H33A H 1.0981 0.8210 0.0525 0.109 Uiso 1 1 calc R U .
H33B H 0.9394 0.8549 0.0801 0.109 Uiso 1 1 calc R U .
C34 C 0.8911(18) 0.7640(10) 0.0652(7) 0.038(3) Uani 1 1 d . . .
H34 H 0.9645 0.7338 0.0452 0.045 Uiso 1 1 d R U .
C35 C 0.8471(15) 0.7414(10) 0.1426(6) 0.034(3) Uani 1 1 d . . .
C36 C 0.7049(17) 0.7784(12) 0.1697(7) 0.056(5) Uani 1 1 d . . .
H36A H 0.7398 0.8194 0.1726 0.085 Uiso 1 1 calc R U .
H36B H 0.6001 0.7743 0.1339 0.085 Uiso 1 1 calc R U .
H36C H 0.6843 0.7650 0.2198 0.085 Uiso 1 1 calc R U .
C37 C 0.798(2) 0.6777(10) 0.1374(8) 0.068(5) Uani 1 1 d . . .
H37A H 0.6885 0.6733 0.1051 0.102 Uiso 1 1 calc R U .
H37B H 0.8860 0.6557 0.1155 0.102 Uiso 1 1 calc R U .
H37C H 0.7888 0.6627 0.1881 0.102 Uiso 1 1 calc R U .
C38 C 0.7405(19) 0.7769(11) 0.0032(7) 0.040(4) Uani 1 1 d . . .
C39 C 0.841(3) 0.5990(11) 0.4109(8) 0.059(5) Uani 1 1 d . . .
H39 H 0.8355 0.6024 0.3575 0.070 Uiso 1 1 calc R U .
C40 C 0.818(3) 0.5452(11) 0.4411(8) 0.064(6) Uani 1 1 d . . .
H40 H 0.7973 0.5127 0.4081 0.077 Uiso 1 1 calc R U .
C41 C 0.8239(17) 0.5368(10) 0.5174(7) 0.029(3) Uani 1 1 d . . .
C42 C 0.851(2) 0.5874(11) 0.5606(8) 0.041(4) Uani 1 1 d . . .
H42 H 0.8508 0.5848 0.6137 0.049 Uiso 1 1 calc R U .
C43 C 0.877(2) 0.6398(11) 0.5302(8) 0.042(4) Uani 1 1 d . . .
H43 H 0.9000 0.6724 0.5628 0.051 Uiso 1 1 calc R U .
C44 C 0.8007(17) 0.4778(10) 0.5498(7) 0.029(3) Uani 1 1 d . . .
C45 C 0.6700(17) 0.4026(10) 0.5769(7) 0.030(3) Uani 1 1 d . . .
C46 C 0.5327(16) 0.3582(10) 0.5794(7) 0.028(3) Uani 1 1 d . . .
C47 C 0.3750(17) 0.3690(10) 0.5371(7) 0.034(3) Uani 1 1 d . . .
H47 H 0.3567 0.4030 0.5065 0.040 Uiso 1 1 calc R U .
C48 C 0.2450(17) 0.3290(11) 0.5406(8) 0.034(4) Uani 1 1 d . . .
H48 H 0.1363 0.3371 0.5129 0.041 Uiso 1 1 calc R U .
C49 C 0.4208(17) 0.2695(11) 0.6209(7) 0.032(3) Uani 1 1 d . . .
H49 H 0.4385 0.2345 0.6494 0.038 Uiso 1 1 calc R U .
C50 C 0.5519(18) 0.3075(10) 0.6215(7) 0.035(4) Uani 1 1 d . . .
H50 H 0.6582 0.2992 0.6511 0.042 Uiso 1 1 calc R U .
C51 C 0.9138(17) 0.4484(10) 0.5999(7) 0.029(3) Uani 1 1 d . . .
C52 C 1.0887(17) 0.4572(10) 0.6333(8) 0.036(3) Uani 1 1 d . . .
C53 C 1.169(2) 0.4253(11) 0.6979(8) 0.045(4) Uani 1 1 d . . .
H53 H 1.1044 0.3977 0.7220 0.054 Uiso 1 1 calc R U .
C54 C 1.3359(18) 0.4343(10) 0.7245(7) 0.038(4) Uani 1 1 d . . .
H54 H 1.3862 0.4113 0.7659 0.046 Uiso 1 1 calc R U .
C55 C 1.3667(18) 0.5032(11) 0.6346(10) 0.050(5) Uani 1 1 d . . .
H55 H 1.4359 0.5303 0.6123 0.060 Uiso 1 1 calc R U .
C56 C 1.1971(17) 0.4963(10) 0.6005(9) 0.037(4) Uani 1 1 d . . .
H56 H 1.1555 0.5175 0.5560 0.044 Uiso 1 1 calc R U .
N1 N 1.2435(13) 0.7221(10) 0.9249(6) 0.031(3) Uani 1 1 d . . .
N2 N 0.6753(13) 0.6078(10) 0.9011(6) 0.029(3) Uani 1 1 d . . .
H2A H 0.6379 0.6365 0.8705 0.035 Uiso 1 1 calc R U .
N3 N 0.8513(14) 0.5551(9) 0.9811(6) 0.032(3) Uani 1 1 d . . .
N4 N 0.0621(15) 0.5330(10) 0.8196(8) 0.043(3) Uani 1 1 d . . .
N5 N 0.6274(14) 0.3572(9) 1.0475(6) 0.028(3) Uani 1 1 d . . .
N6 N 0.8728(13) 0.6476(10) 0.4538(6) 0.033(3) Uani 1 1 d . . .
N7 N 0.6507(14) 0.4502(10) 0.5351(6) 0.030(3) Uani 1 1 d . . .
N8 N 0.8264(13) 0.3971(10) 0.6161(5) 0.027(3) Uani 1 1 d . . .
H8 H 0.8658 0.3680 0.6456 0.032 Uiso 1 1 calc R U .
N9 N 0.2643(13) 0.2796(10) 0.5810(5) 0.028(3) Uani 1 1 d . . .
N10 N 1.4365(17) 0.4750(10) 0.6948(8) 0.050(4) Uani 1 1 d . . .
O1 O 1.4497(14) 0.7923(9) 0.8089(5) 0.044(3) Uani 1 1 d . . .
O2 O 1.5545(13) 0.7039(9) 0.8073(5) 0.045(3) Uani 1 1 d . . .
O3 O 1.0849(14) 0.7616(10) 0.4996(6) 0.059(3) Uani 1 1 d . . .
O4 O 1.2530(18) 0.6969(11) 0.4624(6) 0.090(5) Uani 1 1 d . . .
O5 O 1.0372(12) 0.7968(9) 0.3175(5) 0.039(3) Uani 1 1 d . . .
O6 O 0.9467(15) 0.7063(9) 0.3067(5) 0.046(3) Uani 1 1 d . . .
O7 O 0.7493(12) 0.8190(10) -0.0394(6) 0.063(3) Uani 1 1 d . . .
O8 O 0.6133(13) 0.7425(9) -0.0026(5) 0.046(3) Uani 1 1 d . . .
O9 O 0.1084(17) 0.5195(10) 0.1071(7) 0.074(4) Uani 1 1 d . . .
O10 O 0.3971(18) 0.4847(11) 0.4124(8) 0.095(5) Uani 1 1 d D . .
O11 O 0.466(3) 0.4596(17) 0.2555(12) 0.199(11) Uani 1 1 d D . .
O12 O 0.2092(19) 0.4058(11) 0.1455(9) 0.055(6) Uani 0.63(3) 1 d D U .
O13 O 0.291(3) 0.5998(11) 0.3682(11) 0.189(10) Uani 1 1 d D . .
O14 O 0.029(2) 0.5412(10) 0.2536(8) 0.107(5) Uani 1 1 d D . .
O15 O 0.7310 0.5422 0.7282 0.160(18) Uani 0.70(4) 1 d D . .
O17 O 0.971(3) 0.3560(10) 0.2366(9) 0.071(7) Uani 0.68(3) 1 d D . .
O18 O 0.509(3) 0.6374(16) 0.2737(12) 0.150(15) Uani 0.76(4) 1 d D . .
O19 O 0.685(2) 0.5470(11) 0.2242(9) 0.055(7) Uani 0.56(3) 1 d D . .
O16 O 1.406(3) 0.5845(15) 1.1202(13) 0.112(9) Uani 0.6 1 d . U P
O20 O 0.7585(19) 0.4548(9) 0.7762(10) 0.057(7) Uani 0.58(3) 1 d . . .
O21 O 1.076(3) 0.4270(17) 0.372(2) 0.160(19) Uani 0.5 1 d . U P
H9A H 0.0596 0.4963 0.0723 0.240 Uiso 1 1 d . U .
H9B H 0.0696 0.5077 0.1476 0.240 Uiso 1 1 d . U .
H10A H 0.39(2) 0.507(5) 0.447(5) 0.240 Uiso 1 1 d D U .
H10B H 0.298(7) 0.478(9) 0.395(10) 0.240 Uiso 1 1 d D U .
H11A H 0.408(11) 0.457(16) 0.290(4) 0.240 Uiso 1 1 d D U .
H11B H 0.562(7) 0.453(14) 0.277(7) 0.240 Uiso 1 1 d D U .
H12A H 0.116(9) 0.398(8) 0.121(8) 0.240 Uiso 1 1 d D U .
H12B H 0.187(19) 0.434(4) 0.171(6) 0.240 Uiso 1 1 d D U .
H13A H 0.350(15) 0.629(4) 0.373(11) 0.240 Uiso 1 1 d D U .
H13B H 0.252(16) 0.599(10) 0.408(4) 0.240 Uiso 1 1 d D U .
H14A H 0.04(2) 0.563(5) 0.290(5) 0.240 Uiso 1 1 d D U .
H14B H -0.058(11) 0.523(5) 0.260(10) 0.240 Uiso 1 1 d D U .
H15A H 0.668(15) 0.514(4) 0.727(12) 0.240 Uiso 0.7098 1 d D U P
H15B H 0.693(19) 0.564(5) 0.759(6) 0.240 Uiso 0.7098 1 d D U P
H17A H 0.99(4) 0.388(3) 0.256(6) 0.240 Uiso 0.6609 1 d D U P
H17B H 0.94(3) 0.337(5) 0.272(5) 0.240 Uiso 0.6609 1 d D U P
H18A H 0.609(7) 0.628(8) 0.279(15) 0.240 Uiso 0.8362 1 d D U P
H18B H 0.463(18) 0.613(5) 0.245(8) 0.240 Uiso 0.8362 1 d D U P
H19A H 0.587(8) 0.547(11) 0.234(10) 0.240 Uiso 0.6058 1 d D U P
H19B H 0.731(19) 0.521(5) 0.252(8) 0.240 Uiso 0.6058 1 d D U P

loop_
_atom_site_aniso_label
_atom_site_aniso_U_11
_atom_site_aniso_U_22
_atom_site_aniso_U_33
_atom_site_aniso_U_23
_atom_site_aniso_U_13
_atom_site_aniso_U_12
Zn1 0.0315(9) 0.0216(10) 0.0289(7) -0.0019(7) 0.0015(7) -0.0018(8)
Zn2 0.0268(8) 0.0250(10) 0.0325(8) 0.0026(7) 0.0017(7) 0.0038(8)
C1 0.038(8) 0.025(8) 0.030(6) -0.001(6) 0.000(6) 0.005(7)
C2 0.029(7) 0.038(9) 0.032(6) 0.011(6) 0.004(5) 0.002(6)
C3 0.031(7) 0.023(8) 0.019(5) 0.005(5) -0.001(5) 0.006(6)
C4 0.026(7) 0.024(8) 0.030(7) 0.000(6) -0.004(6) -0.001(6)
C5 0.029(7) 0.023(8) 0.039(7) 0.002(7) 0.005(6) -0.001(7)
C6 0.026(7) 0.012(6) 0.033(6) 0.002(5) 0.001(5) 0.000(5)
C7 0.017(6) 0.022(7) 0.034(6) -0.008(5) 0.005(5) -0.004(5)
C8 0.031(7) 0.023(7) 0.028(6) -0.001(5) 0.009(5) -0.001(6)
C9 0.025(7) 0.039(9) 0.039(7) -0.003(6) -0.003(6) -0.011(7)
C10 0.062(11) 0.043(11) 0.043(8) -0.002(7) -0.012(8) 0.024(9)
C11 0.035(9) 0.032(9) 0.050(8) 0.003(7) 0.006(6) 0.000(7)
C12 0.035(8) 0.031(9) 0.048(8) -0.001(6) 0.011(6) 0.001(7)
C13 0.035(8) 0.028(8) 0.033(7) 0.004(6) 0.014(6) 0.001(6)
C14 0.028(8) 0.031(9) 0.030(7) 0.007(6) 0.001(5) 0.007(6)
C15 0.049(9) 0.016(7) 0.026(6) 0.006(5) 0.010(6) 0.001(6)
C16 0.050(9) 0.013(7) 0.026(7) -0.004(5) 0.003(6) -0.004(7)
C17 0.084(13) 0.050(12) 0.032(8) 0.030(8) -0.008(8) -0.011(10)
C18 0.088(13) 0.022(9) 0.044(8) -0.012(7) 0.005(8) -0.012(9)
C19 0.022(7) 0.038(10) 0.030(7) -0.006(7) -0.009(6) -0.001(7)
C20 0.037(8) 0.043(10) 0.027(6) -0.001(6) -0.003(6) -0.011(7)
C21 0.042(8) 0.129(16) 0.043(8) -0.018(9) 0.013(7) -0.028(9)
C22 0.119(14) 0.036(8) 0.029(6) 0.003(6) 0.004(7) -0.030(9)
C23 0.080(10) 0.039(8) 0.039(7) 0.011(7) 0.004(7) 0.002(7)
C24 0.024(6) 0.046(9) 0.025(6) 0.009(5) -0.003(5) -0.007(6)
C25 0.035(6) 0.036(7) 0.025(5) 0.004(5) -0.002(5) -0.003(6)
C26 0.026(7) 0.088(13) 0.034(7) 0.018(8) -0.002(6) -0.018(8)
C27 0.086(11) 0.037(8) 0.055(8) -0.011(7) 0.005(8) 0.010(8)
C28 0.048(9) 0.052(11) 0.030(7) 0.019(7) 0.004(7) 0.001(8)
C29 0.018(7) 0.029(10) 0.040(8) -0.011(7) 0.001(6) 0.004(6)
C30 0.018(6) 0.038(9) 0.036(7) -0.006(6) 0.004(6) 0.002(6)
C31 0.059(9) 0.091(13) 0.042(7) -0.010(8) -0.002(7) 0.035(9)
C32 0.031(7) 0.114(14) 0.052(8) -0.001(9) 0.003(6) -0.028(8)
C33 0.080(12) 0.135(19) 0.053(9) 0.027(10) -0.013(9) -0.061(13)
C34 0.043(7) 0.041(9) 0.027(6) 0.000(6) -0.003(5) -0.003(7)
C35 0.042(7) 0.031(7) 0.029(6) 0.003(5) 0.000(5) -0.005(6)
C36 0.043(9) 0.088(13) 0.038(8) -0.002(9) 0.007(7) 0.018(10)
C37 0.102(13) 0.043(9) 0.046(8) 0.007(7) -0.036(8) -0.024(9)
C38 0.039(8) 0.043(9) 0.036(7) 0.001(7) 0.004(6) 0.017(8)
C39 0.116(16) 0.022(9) 0.035(8) -0.012(7) 0.003(9) -0.016(10)
C40 0.118(16) 0.033(11) 0.037(8) -0.004(7) -0.004(9) -0.034(11)
C41 0.026(7) 0.024(8) 0.038(7) 0.002(6) 0.008(6) -0.009(6)
C42 0.052(10) 0.031(9) 0.039(7) 0.000(7) 0.007(7) -0.002(7)
C43 0.054(10) 0.031(10) 0.045(8) -0.004(7) 0.020(7) -0.001(8)
C44 0.026(7) 0.028(8) 0.033(7) 0.002(6) 0.005(5) -0.003(6)
C45 0.024(7) 0.029(8) 0.037(7) -0.008(6) 0.006(6) -0.005(6)
C46 0.024(7) 0.024(8) 0.036(7) -0.004(6) -0.001(5) -0.009(6)
C47 0.040(8) 0.016(7) 0.042(7) 0.011(6) -0.003(6) -0.008(6)
C48 0.016(7) 0.040(10) 0.046(8) -0.004(7) -0.005(6) 0.002(6)
C49 0.037(8) 0.031(9) 0.028(6) 0.012(6) 0.005(6) 0.005(8)
C50 0.023(8) 0.042(11) 0.040(8) 0.009(7) 0.005(6) 0.001(7)
C51 0.041(8) 0.018(7) 0.031(6) -0.002(5) 0.011(6) -0.002(6)
C52 0.031(7) 0.023(8) 0.052(8) -0.007(6) 0.002(6) 0.008(6)
C53 0.040(9) 0.047(10) 0.048(8) 0.011(7) 0.003(7) -0.006(8)
C54 0.038(8) 0.040(9) 0.032(7) 0.006(6) -0.007(6) -0.018(7)
C55 0.026(8) 0.026(9) 0.100(13) -0.012(9) 0.021(9) -0.001(7)
C56 0.023(7) 0.025(8) 0.062(9) 0.000(7) 0.008(6) 0.006(6)
N1 0.037(7) 0.017(7) 0.038(6) 0.000(6) 0.001(5) 0.000(6)
N2 0.027(6) 0.028(7) 0.034(5) 0.003(5) 0.007(4) 0.008(5)
N3 0.033(6) 0.025(7) 0.039(6) -0.002(5) 0.007(5) -0.006(5)
N4 0.023(6) 0.030(8) 0.078(9) -0.013(7) 0.012(6) -0.006(6)
N5 0.032(7) 0.011(7) 0.042(7) -0.002(5) 0.000(5) -0.004(5)
N6 0.019(6) 0.051(9) 0.029(6) 0.005(6) 0.001(5) 0.003(6)
N7 0.028(6) 0.032(7) 0.031(5) 0.011(5) 0.005(4) 0.002(5)
N8 0.024(6) 0.022(6) 0.032(5) 0.009(4) -0.004(4) -0.013(5)
N9 0.026(6) 0.033(8) 0.025(5) 0.003(6) 0.006(4) 0.002(6)
N10 0.046(8) 0.040(9) 0.062(8) -0.018(7) 0.000(6) -0.007(7)
O1 0.067(7) 0.033(7) 0.033(5) -0.005(5) 0.010(5) 0.002(6)
O2 0.052(6) 0.037(7) 0.041(5) 0.018(5) -0.009(5) -0.001(5)
O3 0.048(6) 0.063(9) 0.058(6) 0.019(6) -0.020(5) -0.003(6)
O4 0.112(11) 0.105(12) 0.050(7) -0.023(7) 0.004(7) -0.058(9)
O5 0.034(5) 0.049(7) 0.033(5) -0.011(5) 0.003(4) -0.005(5)
O6 0.071(8) 0.028(7) 0.041(5) -0.002(5) 0.009(5) -0.004(6)
O7 0.031(5) 0.074(8) 0.083(7) 0.052(7) 0.005(5) -0.002(5)
O8 0.045(6) 0.046(7) 0.041(5) 0.002(5) -0.013(4) -0.009(5)
O9 0.084(9) 0.069(10) 0.063(7) 0.014(6) -0.008(6) 0.001(7)
O10 0.099(10) 0.079(11) 0.099(10) 0.039(8) -0.021(8) -0.022(9)
O11 0.166(19) 0.26(3) 0.182(18) 0.14(2) 0.083(15) 0.07(2)
O12 0.057(6) 0.053(7) 0.055(6) -0.003(3) 0.007(3) 0.002(3)
O13 0.34(3) 0.080(12) 0.172(16) 0.027(11) 0.126(18) 0.093(15)
O14 0.158(15) 0.067(9) 0.096(10) -0.018(8) 0.013(10) -0.007(10)
O15 0.12(2) 0.29(4) 0.066(14) 0.068(18) -0.010(12) -0.05(2)
O17 0.107(16) 0.040(10) 0.066(11) -0.006(8) 0.011(10) 0.027(9)
O18 0.110(19) 0.25(4) 0.082(15) -0.011(17) -0.008(12) 0.018(19)
O19 0.052(11) 0.045(11) 0.067(12) -0.018(9) 0.000(8) 0.007(8)
O16 0.111(9) 0.111(9) 0.114(9) -0.002(3) 0.014(3) 0.001(3)
O20 0.046(12) 0.031(10) 0.093(14) -0.004(9) 0.010(9) -0.014(8)
O21 0.031(12) 0.13(3) 0.31(5) -0.15(3) 0.023(19) -0.028(14)

loop_
_atom_type_symbol
_atom_type_description
_atom_type_scat_dispersion_real
_atom_type_scat_dispersion_imag
_atom_type_scat_source
C C 0.0033 0.0016 'International Tables Vol C Tables 4.2.6.8 and 6.1.1.4'
H H 0.0000 0.0000 'International Tables Vol C Tables 4.2.6.8 and 6.1.1.4'
N N 0.0061 0.0033 'International Tables Vol C Tables 4.2.6.8 and 6.1.1.4'
O O 0.0106 0.0060 'International Tables Vol C Tables 4.2.6.8 and 6.1.1.4'
Zn Zn 0.2839 1.4301 'International Tables Vol C Tables 4.2.6.8 and 6.1.1.4'

loop_
_geom_angle_atom_site_label_1
_geom_angle_atom_site_label_2
_geom_angle_atom_site_label_3
_geom_angle
_geom_angle_site_symmetry_1
_geom_angle_site_symmetry_3
O1 Zn1 O8 134.1(4) . 1_656
O1 Zn1 N1 107.7(4) . .
O8 Zn1 N1 99.1(4) 1_656 .
O1 Zn1 N5 100.3(5) . 2_757
O8 Zn1 N5 107.8(4) 1_656 2_757
N1 Zn1 N5 105.0(5) . 2_757
O3 Zn2 O6 140.3(5) . .
O3 Zn2 N6 104.2(4) . .
O6 Zn2 N6 100.1(5) . .
O3 Zn2 N9 95.6(5) . 2_656
O6 Zn2 N9 107.8(4) . 2_656
N6 Zn2 N9 105.2(4) . 2_656
O3 Zn2 C29 119.0(5) . .
O6 Zn2 C29 27.8(4) . .
N6 Zn2 C29 127.8(5) . .
N9 Zn2 C29 98.7(4) 2_656 .
N1 C1 C2 123.2(13) . .
N1 C1 H1 118.4 . .
C2 C1 H1 118.4 . .
C1 C2 C3 120.2(13) . .
C1 C2 H2 119.9 . .
C3 C2 H2 119.9 . .
C2 C3 C4 116.7(13) . .
C2 C3 C6 121.3(12) . .
C4 C3 C6 121.9(12) . .
C5 C4 C3 117.9(13) . .
C5 C4 H4 121.0 . .
C3 C4 H4 121.0 . .
N1 C5 C4 124.6(14) . .
N1 C5 H5 117.7 . .
C4 C5 H5 117.7 . .
N2 C6 N3 109.5(12) . .
N2 C6 C3 126.2(12) . .
N3 C6 C3 124.0(11) . .
N2 C7 C13 105.0(11) . .
N2 C7 C8 125.0(12) . .
C13 C7 C8 130.0(12) . .
C9 C8 C12 118.7(14) . .
C9 C8 C7 120.3(13) . .
C12 C8 C7 121.0(12) . .
C8 C9 C10 116.4(14) . .
C8 C9 H9 121.8 . .
C10 C9 H9 121.8 . .
N4 C10 C9 129.0(15) . .
N4 C10 H10 115.5 . .
C9 C10 H10 115.5 . .
N4 C11 C12 124.7(15) . .
N4 C11 H11 117.6 . .
C12 C11 H11 117.6 . .
C11 C12 C8 118.1(14) . .
C11 C12 H12 121.0 . .
C8 C12 H12 121.0 . .
N3 C13 C7 108.8(12) . .
N3 C13 C14 121.0(13) . .
C7 C13 C14 129.8(13) . .
C15 C14 C18 121.3(14) . .
C15 C14 C13 118.8(11) . .
C18 C14 C13 119.7(13) . .
C14 C15 C16 116.4(11) . .
C14 C15 H15 121.8 . .
C16 C15 H15 121.8 . .
N5 C16 C15 123.8(12) . .
N5 C16 H16 118.1 . .
C15 C16 H16 118.1 . .
N5 C17 C18 124.2(13) . .
N5 C17 H17 117.9 . .
C18 C17 H17 117.9 . .
C14 C18 C17 116.0(15) . .
C14 C18 H18 122.0 . .
C17 C18 H18 122.0 . .
O2 C19 O1 121.5(12) . .
O2 C19 C20 120.5(14) . .
O1 C19 C20 118.0(13) . .
C21 C20 C19 109.8(11) . .
C21 C20 C22 110.0(13) . .
C19 C20 C22 113.7(12) . .
C21 C20 C25 112.4(11) . .
C19 C20 C25 109.3(11) . .
C22 C20 C25 101.4(10) . .
C20 C21 H21A 109.5 . .
C20 C21 H21B 109.5 . .
H21A C21 H21B 109.5 . .
C20 C21 H21C 109.5 . .
H21A C21 H21C 109.5 . .
H21B C21 H21C 109.5 . .
C20 C22 C23 109.0(11) . .
C20 C22 H22A 109.9 . .
C23 C22 H22A 109.9 . .
C20 C22 H22B 109.9 . .
C23 C22 H22B 109.9 . .
H22A C22 H22B 108.3 . .
C24 C23 C22 102.3(11) . .
C24 C23 H23A 111.3 . .
C22 C23 H23A 111.3 . .
C24 C23 H23B 111.3 . .
C22 C23 H23B 111.3 . .
H23A C23 H23B 109.2 . .
C23 C24 C28 116.5(12) . .
C23 C24 C25 103.2(9) . .
C28 C24 C25 115.0(10) . .
C23 C24 H24 107.2 . .
C28 C24 H24 107.2 . .
C25 C24 H24 107.2 . .
C27 C25 C26 108.1(12) . .
C27 C25 C24 112.7(10) . .
C26 C25 C24 110.7(10) . .
C27 C25 C20 112.0(11) . .
C26 C25 C20 111.3(10) . .
C24 C25 C20 102.0(9) . .
C25 C26 H26A 109.5 . .
C25 C26 H26B 109.5 . .
H26A C26 H26B 109.5 . .
C25 C26 H26C 109.5 . .
H26A C26 H26C 109.5 . .
H26B C26 H26C 109.5 . .
C25 C27 H27A 109.5 . .
C25 C27 H27B 109.5 . .
H27A C27 H27B 109.5 . .
C25 C27 H27C 109.5 . .
H27A C27 H27C 109.5 . .
H27B C27 H27C 109.5 . .
O3 C28 O4 120.8(17) . .
O3 C28 C24 119.1(15) . .
O4 C28 C24 120.1(15) . .
O6 C29 O5 120.5(12) . .
O6 C29 C30 118.9(12) . .
O5 C29 C30 120.6(13) . .
O6 C29 Zn2 47.0(6) . .
O5 C29 Zn2 73.5(7) . .
C30 C29 Zn2 165.9(11) . .
C35 C30 C29 111.9(10) . .
C35 C30 C32 104.5(11) . .
C29 C30 C32 112.0(12) . .
C35 C30 C31 114.9(11) . .
C29 C30 C31 105.6(11) . .
C32 C30 C31 108.0(11) . .
C30 C31 H31A 109.5 . .
C30 C31 H31B 109.5 . .
H31A C31 H31B 109.5 . .
C30 C31 H31C 109.5 . .
H31A C31 H31C 109.5 . .
H31B C31 H31C 109.5 . .
C33 C32 C30 107.8(12) . .
C33 C32 H32A 110.1 . .
C30 C32 H32A 110.1 . .
C33 C32 H32B 110.1 . .
C30 C32 H32B 110.1 . .
H32A C32 H32B 108.5 . .
C32 C33 C34 105.3(13) . .
C32 C33 H33A 110.7 . .
C34 C33 H33A 110.7 . .
C32 C33 H33B 110.7 . .
C34 C33 H33B 110.7 . .
H33A C33 H33B 108.8 . .
C38 C34 C35 117.2(11) . .
C38 C34 C33 112.8(13) . .
C35 C34 C33 104.6(10) . .
C38 C34 H34 108.0 . .
C35 C34 H34 107.2 . .
C33 C34 H34 106.5 . .
C37 C35 C30 111.8(11) . .
C37 C35 C36 111.2(13) . .
C30 C35 C36 111.5(10) . .
C37 C35 C34 110.6(11) . .
C30 C35 C34 100.5(10) . .
C36 C35 C34 110.9(11) . .
C35 C36 H36A 109.5 . .
C35 C36 H36B 109.5 . .
H36A C36 H36B 109.5 . .
C35 C36 H36C 109.5 . .
H36A C36 H36C 109.5 . .
H36B C36 H36C 109.5 . .
C35 C37 H37A 109.5 . .
C35 C37 H37B 109.5 . .
H37A C37 H37B 109.5 . .
C35 C37 H37C 109.5 . .
H37A C37 H37C 109.5 . .
H37B C37 H37C 109.5 . .
O7 C38 O8 122.9(13) . .
O7 C38 C34 119.3(15) . .
O8 C38 C34 117.8(14) . .
N6 C39 C40 122.9(14) . .
N6 C39 H39 118.5 . .
C40 C39 H39 118.5 . .
C41 C40 C39 122.0(15) . .
C41 C40 H40 119.0 . .
C39 C40 H40 119.0 . .
C40 C41 C42 114.4(14) . .
C40 C41 C44 121.6(13) . .
C42 C41 C44 124.0(12) . .
C43 C42 C41 122.8(13) . .
C43 C42 H42 118.6 . .
C41 C42 H42 118.6 . .
C42 C43 N6 122.2(15) . .
C42 C43 H43 118.9 . .
N6 C43 H43 118.9 . .
N7 C44 C51 112.5(13) . .
N7 C44 C41 120.3(12) . .
C51 C44 C41 126.9(13) . .
N7 C45 N8 113.6(12) . .
N7 C45 C46 123.5(12) . .
N8 C45 C46 122.9(13) . .
C50 C46 C47 118.0(13) . .
C50 C46 C45 124.3(12) . .
C47 C46 C45 117.7(13) . .
C48 C47 C46 118.3(13) . .
C48 C47 H47 120.8 . .
C46 C47 H47 120.8 . .
N9 C48 C47 123.6(12) . .
N9 C48 H48 118.2 . .
C47 C48 H48 118.2 . .
C50 C49 N9 122.4(14) . .
C50 C49 H49 118.8 . .
N9 C49 H49 118.8 . .
C49 C50 C46 120.6(13) . .
C49 C50 H50 119.7 . .
C46 C50 H50 119.7 . .
C44 C51 N8 104.5(12) . .
C44 C51 C52 135.5(14) . .
N8 C51 C52 120.0(12) . .
C56 C52 C53 115.3(13) . .
C56 C52 C51 121.1(13) . .
C53 C52 C51 123.5(14) . .
C54 C53 C52 120.2(15) . .
C54 C53 H53 119.9 . .
C52 C53 H53 119.9 . .
C53 C54 N10 123.7(14) . .
C53 C54 H54 118.1 . .
N10 C54 H54 118.1 . .
N10 C55 C56 124.8(16) . .
N10 C55 H55 117.6 . .
C56 C55 H55 117.6 . .
C55 C56 C52 119.2(15) . .
C55 C56 H56 120.4 . .
C52 C56 H56 120.4 . .
C1 N1 C5 117.4(13) . .
C1 N1 Zn1 120.4(9) . .
C5 N1 Zn1 122.2(10) . .
C7 N2 C6 111.3(11) . .
C7 N2 H2A 124.3 . .
C6 N2 H2A 124.3 . .
C6 N3 C13 105.3(11) . .
C10 N4 C11 113.1(13) . .
C17 N5 C16 118.2(12) . .
C17 N5 Zn1 122.0(10) . 2_747
C16 N5 Zn1 119.3(9) . 2_747
C39 N6 C43 115.5(13) . .
C39 N6 Zn2 124.5(9) . .
C43 N6 Zn2 119.5(10) . .
C45 N7 C44 104.4(11) . .
C45 N8 C51 104.9(11) . .
C45 N8 H8 127.5 . .
C51 N8 H8 127.5 . .
C48 N9 C49 117.0(12) . .
C48 N9 Zn2 119.8(9) . 2_646
C49 N9 Zn2 123.1(10) . 2_646
C55 N10 C54 116.6(13) . .
C19 O1 Zn1 112.5(9) . .
C28 O3 Zn2 107.7(12) . .
C29 O6 Zn2 105.2(9) . .
C38 O8 Zn1 105.1(10) . 1_454
H9A O9 H9B 103(2) . .
H10A O10 H10B 102.7(8) . .
H11A O11 H11B 102.6(8) . .
H12A O12 H12B 102.6(8) . .
H13A O13 H13B 102.5(8) . .
H14A O14 H14B 102.6(8) . .
H15A O15 H15B 102.5(8) . .
H17A O17 H17B 102.6(8) . .
H18A O18 H18B 102.6(8) . .
H19A O19 H19B 102.6(8) . .

loop_
_geom_bond_atom_site_label_1
_geom_bond_atom_site_label_2
_geom_bond_distance
_geom_bond_site_symmetry_2
Zn1 O1 1.949(9) .
Zn1 O8 1.981(10) 1_656
Zn1 N1 2.052(11) .
Zn1 N5 2.078(11) 2_757
Zn2 O3 1.955(11) .
Zn2 O6 1.969(9) .
Zn2 N6 2.041(13) .
Zn2 N9 2.047(11) 2_656
Zn2 C29 2.596(14) .
C1 N1 1.323(17) .
C1 C2 1.369(19) .
C1 H1 0.9500 .
C2 C3 1.410(17) .
C2 H2 0.9500 .
C3 C4 1.410(18) .
C3 C6 1.440(18) .
C4 C5 1.379(18) .
C4 H4 0.9500 .
C5 N1 1.342(15) .
C5 H5 0.9500 .
C6 N2 1.355(15) .
C6 N3 1.356(17) .
C7 N2 1.333(16) .
C7 C13 1.415(18) .
C7 C8 1.480(17) .
C8 C9 1.329(18) .
C8 C12 1.395(19) .
C9 C10 1.42(2) .
C9 H9 0.9500 .
C10 N4 1.26(2) .
C10 H10 0.9500 .
C11 N4 1.348(18) .
C11 C12 1.38(2) .
C11 H11 0.9500 .
C12 H12 0.9500 .
C13 N3 1.404(17) .
C13 C14 1.47(2) .
C14 C15 1.335(19) .
C14 C18 1.374(19) .
C15 C16 1.430(19) .
C15 H15 0.9500 .
C16 N5 1.288(15) .
C16 H16 0.9500 .
C17 N5 1.29(2) .
C17 C18 1.41(2) .
C17 H17 0.9500 .
C18 H18 0.9500 .
C19 O2 1.236(17) .
C19 O1 1.276(17) .
C19 C20 1.499(18) .
C20 C21 1.479(19) .
C20 C22 1.56(2) .
C20 C25 1.634(17) .
C21 H21A 0.9800 .
C21 H21B 0.9800 .
C21 H21C 0.9800 .
C22 C23 1.564(18) .
C22 H22A 0.9900 .
C22 H22B 0.9900 .
C23 C24 1.506(19) .
C23 H23A 0.9900 .
C23 H23B 0.9900 .
C24 C28 1.527(19) .
C24 C25 1.552(15) .
C24 H24 1.0000 .
C25 C27 1.524(18) .
C25 C26 1.539(16) .
C26 H26A 0.9800 .
C26 H26B 0.9800 .
C26 H26C 0.9800 .
C27 H27A 0.9800 .
C27 H27B 0.9800 .
C27 H27C 0.9800 .
C28 O3 1.235(18) .
C28 O4 1.25(2) .
C29 O6 1.253(17) .
C29 O5 1.275(16) .
C29 C30 1.545(18) .
C30 C35 1.529(16) .
C30 C32 1.55(2) .
C30 C31 1.549(18) .
C31 H31A 0.9800 .
C31 H31B 0.9800 .
C31 H31C 0.9800 .
C32 C33 1.486(19) .
C32 H32A 0.9900 .
C32 H32B 0.9900 .
C33 C34 1.57(2) .
C33 H33A 0.9900 .
C33 H33B 0.9900 .
C34 C38 1.540(17) .
C34 C35 1.558(16) .
C34 H34 1.0000 .
C35 C37 1.512(18) .
C35 C36 1.537(18) .
C36 H36A 0.9800 .
C36 H36B 0.9800 .
C36 H36C 0.9800 .
C37 H37A 0.9800 .
C37 H37B 0.9800 .
C37 H37C 0.9800 .
C38 O7 1.236(19) .
C38 O8 1.271(18) .
C39 N6 1.357(19) .
C39 C40 1.37(2) .
C39 H39 0.9500 .
C40 C41 1.368(19) .
C40 H40 0.9500 .
C41 C42 1.39(2) .
C41 C44 1.49(2) .
C42 C43 1.35(2) .
C42 H42 0.9500 .
C43 N6 1.369(16) .
C43 H43 0.9500 .
C44 N7 1.339(17) .
C44 C51 1.355(18) .
C45 N7 1.318(18) .
C45 N8 1.342(16) .
C45 C46 1.494(19) .
C46 C50 1.38(2) .
C46 C47 1.390(18) .
C47 C48 1.386(19) .
C47 H47 0.9500 .
C48 N9 1.340(18) .
C48 H48 0.9500 .
C49 C50 1.354(19) .
C49 N9 1.362(16) .
C49 H49 0.9500 .
C50 H50 0.9500 .
C51 N8 1.414(17) .
C51 C52 1.445(18) .
C52 C56 1.42(2) .
C52 C53 1.437(19) .
C53 C54 1.36(2) .
C53 H53 0.9500 .
C54 N10 1.378(18) .
C54 H54 0.9500 .
C55 N10 1.31(2) .
C55 C56 1.41(2) .
C55 H55 0.9500 .
C56 H56 0.9500 .
N2 H2A 0.8800 .
N5 Zn1 2.078(11) 2_747
N8 H8 0.8800 .
N9 Zn2 2.047(11) 2_646
O8 Zn1 1.981(9) 1_454
O9 H9A 0.868(18) .
O9 H9B 0.865(14) .
O10 H10A 0.820(3) .
O10 H10B 0.820(3) .
O11 H11A 0.820(3) .
O11 H11B 0.820(3) .
O12 H12A 0.820(3) .
O12 H12B 0.820(3) .
O13 H13A 0.820(3) .
O13 H13B 0.820(3) .
O14 H14A 0.820(3) .
O14 H14B 0.820(3) .
O15 H15A 0.820(3) .
O15 H15B 0.820(3) .
O17 H17A 0.820(3) .
O17 H17B 0.820(3) .
O18 H18A 0.820(3) .
O18 H18B 0.820(3) .
O19 H19A 0.820(3) .
O19 H19B 0.820(3) .
